data_2237984
loop_
_publ_author_name
'Santhi, P. R.'
'Selvanathan, G.'
'Poongothai, G.'
'Srinivasan, T.'
'Velmurugan, D.'

_publ_section_title
;
 3-Hydroxy-1-[(morpholin-4-yl)methyl]pyridazin-6(1<i>H</i>)-one
;
_journal_coeditor_code PV2627
_journal_issue 5
_journal_name_full 'Acta Crystallographica Section E'
_journal_page_first o778
_journal_paper_doi 10.1107/S1600536813010477
_journal_volume 69
_journal_year 2013
_chemical_formula_iupac 'C9 H13 N3 O3'
_chemical_formula_moiety 'C9 H13 N3 O3'
_chemical_formula_sum 'C9 H13 N3 O3'
_chemical_formula_weight 211.22
_chemical_name_systematic
;
3-Hydroxy-1-[(morpholin-4-yl)methyl]pyridazin-6(1<i>H</i>)-one
;
_space_group_IT_number 2
_symmetry_cell_setting triclinic
_symmetry_space_group_name_Hall '-P 1'
_symmetry_space_group_name_H-M 'P -1'
_atom_sites_solution_hydrogens geom
_atom_sites_solution_primary direct
_atom_sites_solution_secondary difmap
_audit_creation_method SHELXL-97
_cell_angle_alpha 87.232(2)
_cell_angle_beta 83.993(6)
_cell_angle_gamma 80.862(4)
_cell_formula_units_Z 2
_cell_length_a 5.2110(3)
_cell_length_b 5.4165(4)
_cell_length_c 18.4544(12)
_cell_measurement_reflns_used 2530
_cell_measurement_temperature 293(2)
_cell_measurement_theta_max 28.40
_cell_measurement_theta_min 1.11
_cell_volume 511.18(6)
_computing_cell_refinement 'SAINT (Bruker, 2008)'
_computing_data_collection 'APEX2 (Bruker, 2008)'
_computing_data_reduction 'SAINT (Bruker, 2008)'
_computing_molecular_graphics 'ORTEP-3 for Windows (Farrugia, 2012)'
_computing_publication_material 'SHELXL97 (Sheldrick, 2008) and PLATON (Spek, 2009)'
_computing_structure_refinement 'SHELXL97 (Sheldrick, 2008)'
_computing_structure_solution 'SHELXS97 (Sheldrick, 2008)'
_diffrn_ambient_temperature 293(2)
_diffrn_measured_fraction_theta_full 0.992
_diffrn_measured_fraction_theta_max 0.992
_diffrn_measurement_device_type 'Bruker SMART APEXII area-detector'
_diffrn_measurement_method '\w and \f scans'
_diffrn_radiation_monochromator graphite
_diffrn_radiation_source 'fine-focus sealed tube'
_diffrn_radiation_type MoK\a
_diffrn_radiation_wavelength 0.71073
_diffrn_reflns_av_R_equivalents 0.0274
_diffrn_reflns_av_sigmaI/netI 0.0283
_diffrn_reflns_limit_h_max 6
_diffrn_reflns_limit_h_min -6
_diffrn_reflns_limit_k_max 7
_diffrn_reflns_limit_k_min -7
_diffrn_reflns_limit_l_max 24
_diffrn_reflns_limit_l_min -24
_diffrn_reflns_number 8839
_diffrn_reflns_theta_full 28.40
_diffrn_reflns_theta_max 28.40
_diffrn_reflns_theta_min 1.11
_diffrn_standards_number 0
_exptl_absorpt_coefficient_mu 0.105
_exptl_absorpt_correction_T_max 0.9793
_exptl_absorpt_correction_T_min 0.9692
_exptl_absorpt_correction_type multi-scan
_exptl_absorpt_process_details '(<i>SADABS</i>; Bruker, 2008)'
_exptl_crystal_colour Colourless
_exptl_crystal_density_diffrn 1.372
_exptl_crystal_density_method 'not measured'
_exptl_crystal_description Block
_exptl_crystal_F_000 224
_exptl_crystal_size_max 0.30
_exptl_crystal_size_mid 0.25
_exptl_crystal_size_min 0.20
_refine_diff_density_max 0.310
_refine_diff_density_min -0.234
_refine_ls_extinction_method none
_refine_ls_goodness_of_fit_ref 1.066
_refine_ls_hydrogen_treatment constr
_refine_ls_matrix_type full
_refine_ls_number_parameters 136
_refine_ls_number_reflns 2530
_refine_ls_number_restraints 0
_refine_ls_restrained_S_all 1.066
_refine_ls_R_factor_all 0.0787
_refine_ls_R_factor_gt 0.0508
_refine_ls_shift/su_max 0.000
_refine_ls_shift/su_mean 0.000
_refine_ls_structure_factor_coef Fsqd
_refine_ls_weighting_details 'calc w=1/[\s^2^(Fo^2^)+(0.0734P)^2^+0.1237P] where P=(Fo^2^+2Fc^2^)/3'
_refine_ls_weighting_scheme calc
_refine_ls_wR_factor_gt 0.1397
_refine_ls_wR_factor_ref 0.1580
_reflns_number_gt 1679
_reflns_number_total 2530
_reflns_threshold_expression I>2sigma(I)
_cod_data_source_file pv2627.cif
_cod_data_source_block I
_cod_database_code 2237984
_cod_database_fobs_code 2237984

loop_
_symmetry_equiv_pos_as_xyz
'x, y, z'
'-x, -y, -z'

loop_
_atom_site_type_symbol
_atom_site_label
_atom_site_fract_x
_atom_site_fract_y
_atom_site_fract_z
_atom_site_U_iso_or_equiv
_atom_site_adp_type
_atom_site_calc_flag
_atom_site_refinement_flags
_atom_site_occupancy
_atom_site_symmetry_multiplicity
C C1 0.2321(3) 0.5749(3) 0.10380(9) 0.0350(4) Uani d . 1 1
C C2 0.3128(3) 0.3529(3) 0.06412(9) 0.0393(4) Uani d . 1 1
H H2 0.2234 0.3183 0.0257 0.047 Uiso calc R 1 1
C C3 0.5197(3) 0.1956(3) 0.08329(9) 0.0397(4) Uani d . 1 1
H H3 0.5754 0.0493 0.0580 0.048 Uiso calc R 1 1
C C4 0.6579(3) 0.2491(3) 0.14265(9) 0.0341(4) Uani d . 1 1
C C5 0.6847(3) 0.5467(3) 0.23871(9) 0.0382(4) Uani d . 1 1
H H5A 0.8698 0.4820 0.2316 0.046 Uiso calc R 1 1
H H5B 0.6670 0.7278 0.2356 0.046 Uiso calc R 1 1
C C6 0.6498(5) 0.2102(4) 0.32915(12) 0.0650(6) Uani d . 1 1
H H6A 0.8343 0.1520 0.3166 0.078 Uiso calc R 1 1
H H6B 0.5510 0.1163 0.3018 0.078 Uiso calc R 1 1
C C7 0.5809(7) 0.1687(6) 0.40974(14) 0.0896(9) Uani d . 1 1
H H7A 0.6172 -0.0086 0.4221 0.108 Uiso calc R 1 1
H H7B 0.6888 0.2541 0.4367 0.108 Uiso calc R 1 1
C C8 0.2589(6) 0.5165(7) 0.41244(14) 0.0896(9) Uani d . 1 1
H H8A 0.3627 0.6065 0.4394 0.107 Uiso calc R 1 1
H H8B 0.0761 0.5767 0.4269 0.107 Uiso calc R 1 1
C C9 0.3172(4) 0.5693(5) 0.33187(11) 0.0609(6) Uani d . 1 1
H H9A 0.2066 0.4883 0.3046 0.073 Uiso calc R 1 1
H H9B 0.2821 0.7480 0.3214 0.073 Uiso calc R 1 1
N N1 0.3486(3) 0.6309(2) 0.15815(7) 0.0350(3) Uani d . 1 1
N N2 0.5574(2) 0.4640(2) 0.17747(7) 0.0326(3) Uani d . 1 1
N N3 0.5895(3) 0.4751(3) 0.31060(8) 0.0430(4) Uani d . 1 1
O O1 0.0275(2) 0.7323(2) 0.08280(7) 0.0511(4) Uani d . 1 1
H H1 -0.0028 0.8530 0.1092 0.077 Uiso calc R 1 1
O O2 0.8565(2) 0.1128(2) 0.16258(7) 0.0484(4) Uani d . 1 1
O O3 0.3137(5) 0.2588(5) 0.43038(10) 0.1016(7) Uani d . 1 1

loop_
_atom_site_aniso_label
_atom_site_aniso_U_11
_atom_site_aniso_U_22
_atom_site_aniso_U_33
_atom_site_aniso_U_12
_atom_site_aniso_U_13
_atom_site_aniso_U_23
C1 0.0322(8) 0.0339(8) 0.0352(8) 0.0063(6) -0.0032(6) -0.0019(6)
C2 0.0397(9) 0.0387(9) 0.0382(9) 0.0042(7) -0.0095(7) -0.0088(7)
C3 0.0432(10) 0.0327(9) 0.0403(9) 0.0070(7) -0.0066(7) -0.0111(7)
C4 0.0337(8) 0.0291(8) 0.0366(8) 0.0037(6) -0.0019(6) -0.0027(6)
C5 0.0377(9) 0.0374(9) 0.0411(9) -0.0050(7) -0.0100(7) -0.0064(7)
C6 0.0911(17) 0.0508(13) 0.0530(12) -0.0103(12) -0.0110(11) 0.0064(10)
C7 0.132(3) 0.0806(19) 0.0567(15) -0.0218(18) -0.0130(16) 0.0188(13)
C8 0.0836(19) 0.125(3) 0.0571(15) -0.0191(18) 0.0134(13) -0.0112(16)
C9 0.0515(12) 0.0807(16) 0.0503(12) -0.0107(11) 0.0010(9) -0.0100(11)
N1 0.0349(7) 0.0299(7) 0.0373(7) 0.0065(5) -0.0063(6) -0.0043(5)
N2 0.0314(7) 0.0292(7) 0.0353(7) 0.0039(5) -0.0066(5) -0.0042(5)
N3 0.0480(9) 0.0448(9) 0.0375(8) -0.0066(7) -0.0093(6) -0.0049(6)
O1 0.0495(8) 0.0477(8) 0.0504(8) 0.0227(6) -0.0192(6) -0.0131(6)
O2 0.0417(7) 0.0458(7) 0.0523(8) 0.0175(6) -0.0137(6) -0.0091(6)
O3 0.1169(18) 0.1262(19) 0.0662(12) -0.0507(15) 0.0097(11) 0.0167(12)

loop_
_atom_type_symbol
_atom_type_description
_atom_type_scat_dispersion_real
_atom_type_scat_dispersion_imag
_atom_type_scat_source
C C 0.0033 0.0016 'International Tables Vol C Tables 4.2.6.8 and 6.1.1.4'
H H 0.0000 0.0000 'International Tables Vol C Tables 4.2.6.8 and 6.1.1.4'
N N 0.0061 0.0033 'International Tables Vol C Tables 4.2.6.8 and 6.1.1.4'
O O 0.0106 0.0060 'International Tables Vol C Tables 4.2.6.8 and 6.1.1.4'

loop_
_geom_angle_atom_site_label_1
_geom_angle_atom_site_label_2
_geom_angle_atom_site_label_3
_geom_angle
N1 C1 O1 119.33(14)
N1 C1 C2 123.26(14)
O1 C1 C2 117.41(14)
C3 C2 C1 118.37(15)
C3 C2 H2 120.8
C1 C2 H2 120.8
C2 C3 C4 120.80(14)
C2 C3 H3 119.6
C4 C3 H3 119.6
O2 C4 N2 120.60(14)
O2 C4 C3 124.21(14)
N2 C4 C3 115.19(13)
N3 C5 N2 116.93(13)
N3 C5 H5A 108.1
N2 C5 H5A 108.1
N3 C5 H5B 108.1
N2 C5 H5B 108.1
H5A C5 H5B 107.3
N3 C6 C7 109.2(2)
N3 C6 H6A 109.8
C7 C6 H6A 109.8
N3 C6 H6B 109.8
C7 C6 H6B 109.8
H6A C6 H6B 108.3
O3 C7 C6 111.4(2)
O3 C7 H7A 109.4
C6 C7 H7A 109.4
O3 C7 H7B 109.4
C6 C7 H7B 109.4
H7A C7 H7B 108.0
O3 C8 C9 111.8(2)
O3 C8 H8A 109.3
C9 C8 H8A 109.3
O3 C8 H8B 109.3
C9 C8 H8B 109.3
H8A C8 H8B 107.9
N3 C9 C8 108.85(19)
N3 C9 H9A 109.9
C8 C9 H9A 109.9
N3 C9 H9B 109.9
C8 C9 H9B 109.9
H9A C9 H9B 108.3
C1 N1 N2 117.12(12)
C4 N2 N1 125.20(13)
C4 N2 C5 121.09(13)
N1 N2 C5 113.57(12)
C5 N3 C9 115.28(15)
C5 N3 C6 115.05(15)
C9 N3 C6 110.95(18)
C1 O1 H1 109.5
C8 O3 C7 109.8(2)

loop_
_geom_bond_atom_site_label_1
_geom_bond_atom_site_label_2
_geom_bond_distance
C1 N1 1.297(2)
C1 O1 1.3341(18)
C1 C2 1.421(2)
C2 C3 1.331(2)
C2 H2 0.9300
C3 C4 1.437(2)
C3 H3 0.9300
C4 O2 1.2497(18)
C4 N2 1.360(2)
C5 N3 1.425(2)
C5 N2 1.4892(19)
C5 H5A 0.9700
C5 H5B 0.9700
C6 N3 1.452(3)
C6 C7 1.508(3)
C6 H6A 0.9700
C6 H6B 0.9700
C7 O3 1.419(4)
C7 H7A 0.9700
C7 H7B 0.9700
C8 O3 1.410(4)
C8 C9 1.509(3)
C8 H8A 0.9700
C8 H8B 0.9700
C9 N3 1.449(3)
C9 H9A 0.9700
C9 H9B 0.9700
N1 N2 1.3660(17)
O1 H1 0.8200

loop_
_geom_hbond_atom_site_label_D
_geom_hbond_atom_site_label_H
_geom_hbond_atom_site_label_A
_geom_hbond_site_symmetry_A
_geom_hbond_distance_DH
_geom_hbond_distance_HA
_geom_hbond_distance_DA
_geom_hbond_angle_DHA
O1 H1 O2 1_465.01 0.82 1.77 2.5777(16) 167
C2 H2 O1 2_565.01 0.93 2.55 3.478(2) 175
C5 H5A O2 -------- 0.97 2.44 2.772(2) 100

loop_
_geom_torsion_atom_site_label_1
_geom_torsion_atom_site_label_2
_geom_torsion_atom_site_label_3
_geom_torsion_atom_site_label_4
_geom_torsion
N1 C1 C2 C3 -0.6(3)
O1 C1 C2 C3 178.72(16)
C1 C2 C3 C4 0.0(3)
C2 C3 C4 O2 -178.44(17)
C2 C3 C4 N2 1.7(2)
N3 C6 C7 O3 57.7(3)
O3 C8 C9 N3 -58.1(3)
O1 C1 N1 N2 -179.85(14)
C2 C1 N1 N2 -0.5(2)
O2 C4 N2 N1 177.10(14)
C3 C4 N2 N1 -3.0(2)
O2 C4 N2 C5 1.8(2)
C3 C4 N2 C5 -178.32(14)
C1 N1 N2 C4 2.5(2)
C1 N1 N2 C5 178.12(14)
N3 C5 N2 C4 -94.05(18)
N3 C5 N2 N1 90.12(17)
N2 C5 N3 C9 -61.2(2)
N2 C5 N3 C6 69.9(2)
C8 C9 N3 C5 -170.26(19)
C8 C9 N3 C6 56.7(2)
C7 C6 N3 C5 170.00(19)
C7 C6 N3 C9 -56.9(3)
C9 C8 O3 C7 59.2(3)
C6 C7 O3 C8 -58.9(3)
